data_7201843
loop_
_publ_author_name
'Sudhakar, P.'
'Kumar, S. Vijay'
'Vishweshwar, Peddy'
'Babu, J. Moses'
'Vyas, K.'

_publ_section_title
;
 Solid state structural studies of saccharin salts with some
 heterocyclic bases
;
_journal_issue 8
_journal_name_full CrystEngComm
_journal_page_first 996
_journal_paper_doi 10.1039/b717090d
_journal_volume 10
_journal_year 2008
_chemical_formula_moiety 'C4 H12 N2, 2(C7 H4 N O3 S)'
_chemical_formula_sum 'C18 H20 N4 O6 S2'
_chemical_formula_weight 452.50
_chemical_melting_point 524
_space_group_IT_number 14
_symmetry_cell_setting monoclinic
_symmetry_Int_Tables_number 14
_symmetry_space_group_name_Hall '-P 2ybc'
_symmetry_space_group_name_H-M 'P 1 21/c 1'
_cell_angle_alpha 90.0000
_cell_angle_beta 99.489(4)
_cell_angle_gamma 90.0000
_cell_formula_units_Z 2
_cell_length_a 11.1261(10)
_cell_length_b 9.3971(8)
_cell_length_c 9.6281(10)
_cell_measurement_reflns_used 5600
_cell_measurement_temperature 298
_cell_measurement_theta_max 27.4
_cell_measurement_theta_min 1.9
_cell_volume 992.87(16)
_diffrn_detector_area_resol_mean 7.31
_diffrn_measured_fraction_theta_full 0.980
_diffrn_measured_fraction_theta_max 0.980
_diffrn_measurement_device_type 'Rigaku Mercury'
_diffrn_measurement_method \w
_diffrn_radiation_type 'Mo K\a'
_diffrn_radiation_wavelength 0.71070
_diffrn_reflns_av_R_equivalents 0.026
_diffrn_reflns_limit_h_max 14
_diffrn_reflns_limit_h_min -14
_diffrn_reflns_limit_k_max 11
_diffrn_reflns_limit_k_min -12
_diffrn_reflns_limit_l_max 12
_diffrn_reflns_limit_l_min -12
_diffrn_reflns_number 10969
_diffrn_reflns_theta_full 27.44
_diffrn_reflns_theta_max 27.44
_exptl_absorpt_coefficient_mu 0.313
_exptl_absorpt_correction_T_max 0.939
_exptl_absorpt_correction_T_min 0.891
_exptl_absorpt_correction_type multi-scan
_exptl_absorpt_process_details 'Jacobson, R. (1998) Private communication'
_exptl_crystal_colour colorless
_exptl_crystal_density_diffrn 1.513
_exptl_crystal_density_method 'not measured'
_exptl_crystal_description block
_exptl_crystal_F_000 472.00
_exptl_crystal_preparation 'Methanol and water'
_exptl_crystal_size_max 0.50
_exptl_crystal_size_mid 0.30
_exptl_crystal_size_min 0.20
_refine_diff_density_max 0.29
_refine_diff_density_min -0.36
_refine_ls_extinction_coef 554(18)
_refine_ls_extinction_method 'Larson (1970) Crystallographic Computing eq. 22'
_refine_ls_goodness_of_fit_ref 0.945
_refine_ls_hydrogen_treatment mixed
_refine_ls_number_parameters 153
_refine_ls_number_reflns 2200
_refine_ls_R_factor_gt 0.0401
_refine_ls_shift/su_max 0.0000
_refine_ls_structure_factor_coef Fsqd
_refine_ls_weighting_details
;
Chebychev polynomial with 3 parameters (Carruthers & Watkin, 1979)
9708.1600 13375.9000 3748.9300
;
_refine_ls_weighting_scheme calc
_refine_ls_wR_factor_ref 0.0530
_reflns_number_gt 1893
_reflns_number_total 2228
_reflns_threshold_expression F^2^>2.0\s(F^2^)
_cod_data_source_file b717090d.txt
_cod_data_source_block salt_3
_cod_original_cell_volume 992.88(16)
_cod_original_formula_sum 'C18 H20 N4 O6 S2 '
_cod_database_code 7201843

loop_
_symmetry_equiv_pos_site_id
_symmetry_equiv_pos_as_xyz
1 +X,+Y,+Z
2 -X,1/2+Y,1/2-Z
3 -X,-Y,-Z
4 +X,1/2-Y,1/2+Z

loop_
_atom_site_aniso_label
_atom_site_aniso_U_11
_atom_site_aniso_U_22
_atom_site_aniso_U_33
_atom_site_aniso_U_23
_atom_site_aniso_U_13
_atom_site_aniso_U_12
N2 0.0345(7) 0.0264(7) 0.0369(7) 0.0003(5) 0.0112(5) 0.0026(5)
C8 0.0333(8) 0.0341(8) 0.0309(8) 0.0057(6) 0.0065(6) 0.0035(6)
C9 0.0343(8) 0.0356(8) 0.0306(8) -0.0023(6) 0.0055(6) -0.0013(6)
S1 0.0229(2) 0.0305(2) 0.0355(2) -0.0010(2) 0.0033(1) 0.0001(2)
O1 0.0352(6) 0.0362(6) 0.0578(8) 0.0026(5) 0.0012(5) 0.0095(5)
O2 0.0361(6) 0.0386(6) 0.0434(6) -0.0108(5) 0.0060(4) -0.0054(5)
O3 0.0367(6) 0.0585(8) 0.0354(6) 0.0083(5) 0.0101(4) 0.0009(5)
N1 0.0264(6) 0.0478(8) 0.0389(7) 0.0049(6) 0.0062(5) -0.0037(6)
C1 0.0259(6) 0.0357(8) 0.0363(8) 0.0019(7) 0.0069(6) 0.0024(6)
C2 0.0251(6) 0.0321(8) 0.0360(8) -0.0020(6) 0.0073(5) 0.0008(6)
C3 0.0311(8) 0.0490(10) 0.0370(9) -0.0005(7) 0.0014(6) -0.0030(7)
C4 0.0265(8) 0.0512(11) 0.0539(11) -0.0053(8) 0.0036(7) -0.0082(7)
C5 0.0329(8) 0.0421(9) 0.0572(11) 0.0027(8) 0.0152(8) -0.0079(7)
C6 0.0363(8) 0.0378(9) 0.0395(9) 0.0024(7) 0.0093(7) -0.0037(7)
C7 0.0242(7) 0.0276(7) 0.0382(8) -0.0016(6) 0.0038(6) 0.0004(5)

loop_
_atom_site_label
_atom_site_type_symbol
_atom_site_thermal_displace_type
_atom_site_fract_x
_atom_site_fract_y
_atom_site_fract_z
_atom_site_occupancy
_atom_site_U_iso_or_equiv
_atom_site_calc_flag
_atom_site_refinement_flags
N2 N Uani 1.04605(13) 0.36466(16) 0.46595(15) 1.000 0.0320(4) . .
C8 C Uani 1.04626(15) 0.40662(18) 0.61493(17) 1.000 0.0326(5) . .
C9 C Uani 1.05586(14) 0.56587(17) 0.63026(17) 1.000 0.0335(5) . .
S1 S Uani 0.81544(3) 0.48204(4) 0.95433(4) 1.000 0.0298(1) . .
O1 O Uani 0.89426(11) 0.36368(13) 0.99923(14) 1.000 0.0438(4) . .
O2 O Uani 0.82229(10) 0.59550(13) 1.05569(13) 1.000 0.0394(3) . .
O3 O Uani 0.72450(10) 0.55155(14) 0.58052(12) 1.000 0.0431(4) . .
N1 N Uani 0.83296(11) 0.54026(16) 0.80265(14) 1.000 0.0376(4) . .
C1 C Uani 0.73163(13) 0.52143(18) 0.70731(16) 1.000 0.0324(4) . .
C2 C Uani 0.62841(13) 0.45596(17) 0.76733(17) 1.000 0.0308(4) . .
C3 C Uani 0.51090(14) 0.4264(2) 0.70150(18) 1.000 0.0395(5) . .
C4 C Uani 0.43382(15) 0.3574(2) 0.7795(2) 1.000 0.0442(6) . .
C5 C Uani 0.47215(15) 0.3199(2) 0.9171(2) 1.000 0.0432(5) . .
C6 C Uani 0.58933(15) 0.35121(18) 0.98521(18) 1.000 0.0375(5) . .
C7 C Uani 0.66405(13) 0.42121(17) 0.90659(17) 1.000 0.0302(4) . .
H21 H Uiso 1.1237(17) 0.394(2) 0.4436(19) 1.000 0.050(5) d .
H22 H Uiso 1.0364(17) 0.273(2) 0.459(2) 1.000 0.052(6) d .
H81 H Uiso 1.11290 0.36260 0.67360 1.000 0.0390 calc R
H82 H Uiso 0.97210 0.37610 0.64220 1.000 0.0390 calc R
H91 H Uiso 1.05270 0.59230 0.72480 1.000 0.0400 calc R
H92 H Uiso 1.13120 0.59600 0.60580 1.000 0.0400 calc R
H3 H Uiso 0.48420 0.45280 0.60620 1.000 0.0470 calc R
H4 H Uiso 0.35280 0.33610 0.73620 1.000 0.0530 calc R
H5 H Uiso 0.41800 0.27040 0.96680 1.000 0.0530 calc R
H6 H Uiso 0.61660 0.32680 1.08100 1.000 0.0460 calc R

loop_
_atom_type_symbol
_atom_type_description
_atom_type_scat_dispersion_real
_atom_type_scat_dispersion_imag
_atom_type_scat_source
C C 0.003 0.002
;
International Tables for Crystallography
(1992, Vol. C, Tables 4.2.6.8 and 6.1.1.4)
;
H H 0.000 0.000
;
International Tables for Crystallography
(1992, Vol. C, Table 6.1.1.4)
;
N N 0.006 0.003
;
International Tables for Crystallography
(1992, Vol. C, Tables 4.2.6.8 and 6.1.1.4)
;
O O 0.011 0.006
;
International Tables for Crystallography
(1992, Vol. C, Tables 4.2.6.8 and 6.1.1.4)
;
S S 0.125 0.123
;
International Tables for Crystallography
(1992, Vol. C, Tables 4.2.6.8 and 6.1.1.4)
;

loop_
_geom_angle_atom_site_label_1
_geom_angle_atom_site_label_2
_geom_angle_atom_site_label_3
_geom_angle
_geom_angle_site_symmetry_1
_geom_angle_site_symmetry_2
_geom_angle_site_symmetry_3
_geom_angle_publ_flag
O2 S1 C7 110.97(7) . . . yes
N1 S1 C7 97.32(7) . . . yes
O1 S1 C7 109.64(7) . . . yes
O1 S1 O2 114.06(7) . . . yes
O1 S1 N1 112.24(8) . . . yes
O2 S1 N1 111.38(8) . . . yes
C8 N2 C9 111.30(13) . . 3_766 yes
C9 N2 H22 108.3(13) 3_766 . . no
C8 N2 H21 106.3(11) . . . no
C8 N2 H22 108.5(13) . . . no
H21 N2 H22 111.7(17) . . . no
C9 N2 H21 110.7(11) 3_766 . . no
S1 N1 C1 111.33(11) . . . yes
N2 C8 C9 110.29(13) . . . yes
N2 C9 C8 109.87(13) 3_766 . . yes
C9 C8 H81 110.00 . . . no
N2 C8 H81 110.00 . . . no
N2 C8 H82 109.00 . . . no
C9 C8 H82 109.00 . . . no
H81 C8 H82 109.00 . . . no
C8 C9 H91 110.00 . . . no
C8 C9 H92 109.00 . . . no
H91 C9 H92 109.00 . . . no
N2 C9 H91 110.00 3_766 . . no
N2 C9 H92 109.00 3_766 . . no
O3 C1 N1 123.49(14) . . . yes
O3 C1 C2 122.88(14) . . . yes
N1 C1 C2 113.61(13) . . . yes
C1 C2 C3 129.15(15) . . . no
C1 C2 C7 110.94(13) . . . no
C3 C2 C7 119.89(15) . . . no
C2 C3 C4 117.82(16) . . . no
C3 C4 C5 121.42(16) . . . no
C4 C5 C6 121.33(16) . . . no
C5 C6 C7 116.41(16) . . . no
S1 C7 C2 106.65(11) . . . yes
S1 C7 C6 130.27(13) . . . yes
C2 C7 C6 123.08(15) . . . no
C2 C3 H3 121.00 . . . no
C4 C3 H3 121.00 . . . no
C3 C4 H4 119.00 . . . no
C5 C4 H4 119.00 . . . no
C4 C5 H5 119.00 . . . no
C6 C5 H5 119.00 . . . no
C5 C6 H6 122.00 . . . no
C7 C6 H6 122.00 . . . no

loop_
_geom_bond_atom_site_label_1
_geom_bond_atom_site_label_2
_geom_bond_distance
_geom_bond_site_symmetry_1
_geom_bond_site_symmetry_2
_geom_bond_publ_flag
S1 O2 1.4389(13) . . yes
S1 N1 1.6012(14) . . yes
S1 O1 1.4381(13) . . yes
S1 C7 1.7663(15) . . yes
O3 C1 1.2429(19) . . yes
N2 C9 1.491(2) . 3_766 yes
N2 C8 1.487(2) . . yes
N2 H21 0.964(19) . . no
N2 H22 0.869(19) . . no
N1 C1 1.343(2) . . yes
C8 C9 1.506(2) . . no
C8 H81 0.9500 . . no
C8 H82 0.9500 . . no
C9 H92 0.9500 . . no
C9 H91 0.9500 . . no
C1 C2 1.500(2) . . no
C2 C3 1.384(2) . . no
C2 C7 1.373(2) . . no
C3 C4 1.390(2) . . no
C4 C5 1.369(3) . . no
C5 C6 1.391(2) . . no
C6 C7 1.380(2) . . no
C3 H3 0.9500 . . no
C4 H4 0.9500 . . no
C5 H5 0.9500 . . no
C6 H6 0.9500 . . no

loop_
_geom_hbond_atom_site_label_D
_geom_hbond_atom_site_label_H
_geom_hbond_atom_site_label_A
_geom_hbond_distance_DH
_geom_hbond_distance_HA
_geom_hbond_distance_DA
_geom_hbond_angle_DHA
_geom_hbond_site_symmetry_A
_geom_hbond_publ_flag
N2 H21 O3 0.964(19) 1.816(19) 2.7774(19) 174.5(17) 3_766 yes
N2 H21 N1 0.964(19) 2.572(18) 3.232(2) 125.8(14) 3_766 yes
N2 H22 O2 0.869(19) 2.312(19) 2.9474(19) 130.0(16) 2_746 yes
N2 H22 O1 0.869(19) 2.122(19) 2.782(2) 132.2(17) 4_554 yes
C5 H5 O3 0.9500 2.5900 3.341(2) 136.00 2_646 yes

loop_
_geom_torsion_atom_site_label_1
_geom_torsion_atom_site_label_2
_geom_torsion_atom_site_label_3
_geom_torsion_atom_site_label_4
_geom_torsion
_geom_torsion_site_symmetry_1
_geom_torsion_site_symmetry_2
_geom_torsion_site_symmetry_3
_geom_torsion_site_symmetry_4
_geom_torsion_publ_flag
O1 S1 C7 C6 60.11(18) . . . . no
O2 S1 C7 C2 113.58(12) . . . . no
O2 S1 C7 C6 -66.79(18) . . . . no
O1 S1 N1 C1 115.23(12) . . . . no
O2 S1 N1 C1 -115.49(12) . . . . no
C7 S1 N1 C1 0.48(13) . . . . no
O1 S1 C7 C2 -119.53(12) . . . . no
N1 S1 C7 C2 -2.71(13) . . . . no
N1 S1 C7 C6 176.92(16) . . . . no
C9 N2 C8 C9 -57.79(17) 3_766 . . . no
C8 N2 C9 C8 57.55(17) . . 3_766 3_766 no
S1 N1 C1 O3 -176.36(14) . . . . no
S1 N1 C1 C2 1.79(18) . . . . no
N2 C8 C9 N2 56.95(17) . . . 3_766 no
O3 C1 C2 C3 -4.3(3) . . . . no
O3 C1 C2 C7 174.24(16) . . . . no
N1 C1 C2 C3 177.51(17) . . . . no
N1 C1 C2 C7 -3.9(2) . . . . no
C1 C2 C3 C4 176.42(17) . . . . no
C7 C2 C3 C4 -2.1(3) . . . . no
C1 C2 C7 S1 3.89(16) . . . . no
C1 C2 C7 C6 -175.78(15) . . . . no
C3 C2 C7 S1 -177.38(13) . . . . no
C3 C2 C7 C6 3.0(3) . . . . no
C2 C3 C4 C5 0.2(3) . . . . no
C3 C4 C5 C6 1.0(3) . . . . no
C4 C5 C6 C7 -0.2(3) . . . . no
C5 C6 C7 S1 178.64(14) . . . . no
C5 C6 C7 C2 -1.8(2) . . . . no
